data_1502633
loop_
_publ_author_name
'Han, Zheng-Guo'
'Miao, Chun-Bao'
'Shi, Feng'
'Ma, Ning'
'Zhang, Ge'
'Tu, Shu-Jiang'

_publ_section_title
;
 Diversity Synthesis of N-Substituted 2-Amino-1,6-naphthyridine
 Derivatives under Microwave Irradiation
;
_journal_issue 1
_journal_name_full 'Journal of Combinatorial Chemistry'
_journal_page_first 16
_journal_paper_doi 10.1021/cc900030e
_journal_volume 12
_journal_year 2010
_chemical_formula_sum 'C25 H20 N4 S2'
_chemical_formula_weight 440.57
_chemical_name_systematic
; 
 ? 
;
_space_group_IT_number 14
_symmetry_cell_setting monoclinic
_symmetry_space_group_name_Hall '-P 2yn'
_symmetry_space_group_name_H-M 'P 1 21/n 1'
_atom_sites_solution_hydrogens geom
_atom_sites_solution_primary direct
_atom_sites_solution_secondary difmap
_audit_creation_method SHELXL-97
_cell_angle_alpha 90.00
_cell_angle_beta 93.6620(10)
_cell_angle_gamma 90.00
_cell_formula_units_Z 4
_cell_length_a 11.0619(12)
_cell_length_b 11.2598(13)
_cell_length_c 17.5329(19)
_cell_measurement_reflns_used 459
_cell_measurement_temperature 298(2)
_cell_measurement_theta_max 28.145
_cell_measurement_theta_min 2.243
_cell_volume 2179.3(4)
_computing_cell_refinement 'Bruker SMART'
_computing_data_collection 'Bruker SMART'
_computing_data_reduction 'Bruker SHELXTL'
_computing_molecular_graphics 'Bruker SHELXTL'
_computing_publication_material 'Bruker SHELXTL'
_computing_structure_refinement 'SHELXL-97 (Sheldrick, 1997)'
_computing_structure_solution 'SHELXS-97 (Sheldrick, 1990)'
_diffrn_ambient_temperature 298(2)
_diffrn_measured_fraction_theta_full 0.999
_diffrn_measured_fraction_theta_max 0.999
_diffrn_measurement_device_type 'CCD area detector'
_diffrn_measurement_method 'phi and omega scans'
_diffrn_radiation_monochromator graphite
_diffrn_radiation_source 'fine-focus sealed tube'
_diffrn_radiation_type MoK\a
_diffrn_radiation_wavelength 0.71073
_diffrn_reflns_av_R_equivalents 0.2742
_diffrn_reflns_av_sigmaI/netI 0.3796
_diffrn_reflns_limit_h_max 13
_diffrn_reflns_limit_h_min -13
_diffrn_reflns_limit_k_max 13
_diffrn_reflns_limit_k_min -8
_diffrn_reflns_limit_l_max 20
_diffrn_reflns_limit_l_min -20
_diffrn_reflns_number 11238
_diffrn_reflns_theta_full 25.01
_diffrn_reflns_theta_max 25.01
_diffrn_reflns_theta_min 2.12
_exptl_absorpt_coefficient_mu 0.265
_exptl_absorpt_correction_T_max 0.9921
_exptl_absorpt_correction_T_min 0.9664
_exptl_absorpt_correction_type multi-scan
_exptl_absorpt_process_details sadabs
_exptl_crystal_density_diffrn 1.343
_exptl_crystal_density_method 'not measured'
_exptl_crystal_F_000 920
_exptl_crystal_size_max 0.13
_exptl_crystal_size_mid 0.12
_exptl_crystal_size_min 0.03
_refine_diff_density_max 0.179
_refine_diff_density_min -0.195
_refine_diff_density_rms 0.050
_refine_ls_extinction_method none
_refine_ls_goodness_of_fit_ref 0.808
_refine_ls_hydrogen_treatment mixed
_refine_ls_matrix_type full
_refine_ls_number_parameters 294
_refine_ls_number_reflns 3841
_refine_ls_number_restraints 0
_refine_ls_restrained_S_all 0.808
_refine_ls_R_factor_all 0.3127
_refine_ls_R_factor_gt 0.0665
_refine_ls_shift/su_max 0.001
_refine_ls_shift/su_mean 0.000
_refine_ls_structure_factor_coef Fsqd
_refine_ls_weighting_details 'calc w=1/[\s^2^(Fo^2^)+(0.0000P)^2^+0.0000P] where P=(Fo^2^+2Fc^2^)/3'
_refine_ls_weighting_scheme calc
_refine_ls_wR_factor_gt 0.0863
_refine_ls_wR_factor_ref 0.1204
_reflns_number_gt 905
_reflns_number_total 3841
_reflns_threshold_expression >2sigma(I)
_cod_data_source_file cc900030e_si_001.cif
_cod_data_source_block 080709a
_cod_depositor_comments
;
The following automatic conversions were performed:

'_symmetry_cell_setting' value 'Monoclinic' changed to 'monoclinic'
according to /home/saulius/struct/CIF-dictionaries/cif_core.dic
dictionary named 'cif_core.dic' version 2.4.2 from 2011-04-26.

Automatic conversion script
Id: cif_fix_values 1715 2011-07-08 13:25:40Z adriana 
;
_cod_original_sg_symbol_H-M P2(1)/n
_cod_database_code 1502633

loop_
_symmetry_equiv_pos_as_xyz
'x, y, z'
'-x+1/2, y+1/2, -z+1/2'
'-x, -y, -z'
'x-1/2, -y-1/2, z-1/2'

loop_
_atom_site_label
_atom_site_type_symbol
_atom_site_fract_x
_atom_site_fract_y
_atom_site_fract_z
_atom_site_U_iso_or_equiv
_atom_site_adp_type
_atom_site_occupancy
_atom_site_symmetry_multiplicity
_atom_site_calc_flag
_atom_site_refinement_flags
_atom_site_disorder_assembly
_atom_site_disorder_group
N1 N 0.7365(5) 0.5675(5) 0.3371(3) 0.0507(17) Uani 1 1 d . . .
N2 N 0.3881(5) 0.5159(4) 0.3938(3) 0.0491(17) Uani 1 1 d . . .
N3 N 0.2510(5) 0.5199(4) 0.4877(3) 0.0641(19) Uani 1 1 d . . .
H3A H 0.2128 0.4615 0.4656 0.077 Uiso 1 1 calc R . .
H3B H 0.2255 0.5499 0.5288 0.077 Uiso 1 1 calc R . .
N4 N 0.3230(6) 0.7642(6) 0.6087(4) 0.087(2) Uani 1 1 d . . .
S1 S 0.6281(5) 0.9289(5) 0.4567(3) 0.0608(16) Uani 0.671(8) 1 d P A 1
S2 S 0.3683(5) 0.2698(6) 0.1436(4) 0.0645(14) Uani 0.726(8) 1 d P B 1
C18' C 0.651(4) 0.904(5) 0.482(3) 0.0608(16) Uani 0.329(8) 1 d P A 2
H18' H 0.6480 0.9223 0.4303 0.073 Uiso 0.329(8) 1 calc PR A 2
C23' C 0.400(5) 0.293(6) 0.133(4) 0.0645(14) Uani 0.274(8) 1 d P B 2
H23' H 0.3372 0.2540 0.1554 0.077 Uiso 0.274(8) 1 calc PR B 2
C1 C 0.6576(6) 0.5264(5) 0.2716(4) 0.055(2) Uani 1 1 d . . .
H1A H 0.6917 0.4549 0.2508 0.066 Uiso 1 1 calc R . .
H1B H 0.6548 0.5867 0.2320 0.066 Uiso 1 1 calc R . .
C2 C 0.5289(7) 0.5006(6) 0.2939(4) 0.048(2) Uani 1 1 d . . .
C3 C 0.4934(7) 0.5560(6) 0.3658(4) 0.048(2) Uani 1 1 d . . .
C4 C 0.3525(7) 0.5652(7) 0.4573(4) 0.050(2) Uani 1 1 d . . .
C5 C 0.4170(7) 0.6611(6) 0.4941(4) 0.049(2) Uani 1 1 d . . .
C6 C 0.5238(7) 0.7031(6) 0.4646(4) 0.050(2) Uani 1 1 d . A .
C7 C 0.5644(7) 0.6485(6) 0.3993(4) 0.047(2) Uani 1 1 d . . .
C8 C 0.6853(6) 0.6763(6) 0.3669(4) 0.054(2) Uani 1 1 d . . .
H8A H 0.6741 0.7345 0.3263 0.065 Uiso 1 1 calc R . .
H8B H 0.7405 0.7093 0.4067 0.065 Uiso 1 1 calc R . .
C9 C 0.8575(6) 0.5935(6) 0.3121(3) 0.058(2) Uani 1 1 d . . .
H9A H 0.9009 0.6406 0.3512 0.069 Uiso 1 1 calc R . .
H9B H 0.8489 0.6416 0.2661 0.069 Uiso 1 1 calc R . .
C10 C 0.9316(7) 0.4877(7) 0.2961(5) 0.053(2) Uani 1 1 d . . .
C11 C 0.9439(7) 0.3925(8) 0.3448(4) 0.077(3) Uani 1 1 d . . .
H11 H 0.9001 0.3928 0.3884 0.092 Uiso 1 1 calc R . .
C12 C 1.0183(8) 0.2955(8) 0.3327(5) 0.086(3) Uani 1 1 d . . .
H12 H 1.0220 0.2324 0.3671 0.103 Uiso 1 1 calc R . .
C13 C 1.0862(7) 0.2934(8) 0.2696(5) 0.071(3) Uani 1 1 d . . .
H13 H 1.1376 0.2300 0.2612 0.085 Uiso 1 1 calc R . .
C14 C 1.0767(7) 0.3857(8) 0.2197(5) 0.073(3) Uani 1 1 d . . .
H14 H 1.1208 0.3855 0.1763 0.087 Uiso 1 1 calc R . .
C15 C 1.0007(7) 0.4804(7) 0.2337(4) 0.070(3) Uani 1 1 d . . .
H15 H 0.9963 0.5428 0.1989 0.084 Uiso 1 1 calc R . .
C16 C 0.3672(7) 0.7183(7) 0.5591(5) 0.057(2) Uani 1 1 d . . .
C17 C 0.5961(6) 0.8007(7) 0.5036(5) 0.051(2) Uani 1 1 d . . .
C18 C 0.652(4) 0.810(3) 0.576(2) 0.070(4) Uani 0.671(8) 1 d P A 1
H18 H 0.6460 0.7496 0.6114 0.084 Uiso 0.671(8) 1 calc PR A 1
S1' S 0.652(2) 0.7784(18) 0.5943(12) 0.070(4) Uani 0.329(8) 1 d P A 2
C19 C 0.7168(7) 0.9112(9) 0.5947(5) 0.077(3) Uani 1 1 d . . .
H19 H 0.7581 0.9279 0.6413 0.093 Uiso 1 1 calc R A 1
C20 C 0.7090(7) 0.9815(7) 0.5322(5) 0.067(3) Uani 1 1 d . A .
H20 H 0.7469 1.0552 0.5315 0.080 Uiso 1 1 calc R C 1
C21 C 0.4488(6) 0.4354(6) 0.2493(4) 0.052(2) Uani 1 1 d . B .
H21 H 0.3736 0.4236 0.2689 0.063 Uiso 1 1 calc R . .
C22 C 0.4642(7) 0.3814(6) 0.1748(4) 0.049(2) Uani 1 1 d . . .
C23 C 0.537(3) 0.409(3) 0.114(2) 0.059(4) Uani 0.726(8) 1 d P B 1
H23 H 0.5932 0.4705 0.1180 0.071 Uiso 0.726(8) 1 calc PR B 1
S2' S 0.571(2) 0.430(2) 0.1182(17) 0.059(4) Uani 0.274(8) 1 d P B 2
C24 C 0.5201(7) 0.3397(7) 0.0489(4) 0.066(2) Uani 1 1 d . . .
H24 H 0.5637 0.3458 0.0054 0.079 Uiso 1 1 calc R B 1
C25 C 0.4289(7) 0.2616(7) 0.0595(5) 0.065(2) Uani 1 1 d . B .
H25 H 0.4023 0.2073 0.0221 0.078 Uiso 1 1 calc R D 1

loop_
_atom_site_aniso_label
_atom_site_aniso_U_11
_atom_site_aniso_U_22
_atom_site_aniso_U_33
_atom_site_aniso_U_23
_atom_site_aniso_U_13
_atom_site_aniso_U_12
N1 0.043(4) 0.050(4) 0.061(5) -0.017(3) 0.018(4) -0.001(4)
N2 0.049(4) 0.048(4) 0.050(4) -0.005(3) 0.002(4) 0.000(3)
N3 0.059(5) 0.060(5) 0.076(5) -0.016(3) 0.031(4) -0.017(3)
N4 0.086(6) 0.091(6) 0.086(6) -0.029(4) 0.020(5) -0.004(4)
S1 0.070(3) 0.050(3) 0.062(3) -0.001(2) 0.004(2) -0.004(2)
S2 0.057(3) 0.066(3) 0.070(3) -0.013(2) -0.001(2) -0.002(2)
C18' 0.070(3) 0.050(3) 0.062(3) -0.001(2) 0.004(2) -0.004(2)
C23' 0.057(3) 0.066(3) 0.070(3) -0.013(2) -0.001(2) -0.002(2)
C1 0.051(5) 0.055(6) 0.059(6) -0.008(4) 0.005(5) -0.005(4)
C2 0.050(5) 0.043(5) 0.051(6) 0.001(4) 0.009(5) 0.002(4)
C3 0.050(5) 0.045(6) 0.050(5) 0.004(4) 0.007(5) -0.002(4)
C4 0.052(6) 0.046(6) 0.053(6) 0.003(5) -0.001(5) 0.011(5)
C5 0.057(6) 0.043(6) 0.047(6) 0.001(4) 0.005(5) 0.008(5)
C6 0.061(6) 0.039(6) 0.051(6) 0.001(4) 0.005(5) 0.001(4)
C7 0.051(6) 0.038(5) 0.053(6) -0.004(4) 0.008(5) -0.002(4)
C8 0.052(5) 0.050(6) 0.060(5) -0.003(4) 0.014(5) -0.003(4)
C9 0.048(5) 0.056(6) 0.071(6) -0.013(4) 0.020(5) -0.005(4)
C10 0.049(5) 0.055(6) 0.057(6) 0.001(5) 0.009(5) -0.003(5)
C11 0.081(7) 0.074(7) 0.080(7) 0.009(6) 0.038(6) 0.020(6)
C12 0.088(8) 0.077(8) 0.094(8) 0.025(6) 0.029(6) 0.017(6)
C13 0.073(7) 0.070(8) 0.073(7) 0.000(5) 0.024(6) 0.013(5)
C14 0.080(7) 0.067(7) 0.076(7) 0.006(6) 0.035(5) 0.013(5)
C15 0.070(7) 0.064(7) 0.078(7) 0.003(5) 0.024(6) 0.000(5)
C16 0.057(6) 0.053(6) 0.062(7) -0.006(5) 0.006(5) -0.004(5)
C17 0.055(6) 0.046(6) 0.052(6) -0.010(4) 0.004(5) -0.002(4)
C18 0.086(4) 0.053(9) 0.072(9) 0.001(5) -0.003(5) -0.017(6)
S1' 0.086(4) 0.053(9) 0.072(9) 0.001(5) -0.003(5) -0.017(6)
C19 0.080(7) 0.071(8) 0.078(8) -0.025(6) -0.009(6) -0.004(6)
C20 0.068(6) 0.050(6) 0.082(7) -0.018(6) -0.004(6) -0.013(5)
C21 0.051(5) 0.047(6) 0.058(6) -0.001(4) -0.002(5) 0.002(4)
C22 0.051(5) 0.051(6) 0.046(5) -0.004(4) 0.000(5) 0.009(4)
C23 0.060(11) 0.060(8) 0.056(4) -0.007(4) -0.003(7) -0.014(6)
S2' 0.060(11) 0.060(8) 0.056(4) -0.007(4) -0.003(7) -0.014(6)
C24 0.065(7) 0.079(7) 0.055(6) -0.006(5) 0.007(5) 0.002(5)
C25 0.068(6) 0.068(7) 0.058(6) -0.020(5) -0.011(5) 0.013(5)

loop_
_atom_type_symbol
_atom_type_description
_atom_type_scat_dispersion_real
_atom_type_scat_dispersion_imag
_atom_type_scat_source
C C 0.0033 0.0016 'International Tables Vol C Tables 4.2.6.8 and 6.1.1.4'
H H 0.0000 0.0000 'International Tables Vol C Tables 4.2.6.8 and 6.1.1.4'
N N 0.0061 0.0033 'International Tables Vol C Tables 4.2.6.8 and 6.1.1.4'
S S 0.1246 0.1234 'International Tables Vol C Tables 4.2.6.8 and 6.1.1.4'

loop_
_geom_angle_atom_site_label_1
_geom_angle_atom_site_label_2
_geom_angle_atom_site_label_3
_geom_angle
C8 N1 C9 108.8(5)
C8 N1 C1 108.6(5)
C9 N1 C1 109.6(5)
C4 N2 C3 117.9(6)
C4 N3 H3A 120.0
C4 N3 H3B 120.0
H3A N3 H3B 120.0
C20 S1 C17 92.1(4)
C25 S2 C22 92.7(4)
C20 C18' C17 124(3)
C20 C18' H18' 117.9
C17 C18' H18' 117.9
C25 C23' C22 122(4)
C25 C23' H23' 119.1
C22 C23' H23' 119.1
N1 C1 C2 112.0(6)
N1 C1 H1A 109.2
C2 C1 H1A 109.2
N1 C1 H1B 109.2
C2 C1 H1B 109.2
H1A C1 H1B 107.9
C21 C2 C3 121.2(7)
C21 C2 C1 122.6(7)
C3 C2 C1 116.1(6)
N2 C3 C7 124.0(7)
N2 C3 C2 116.3(7)
C7 C3 C2 119.6(7)
N2 C4 N3 117.6(7)
N2 C4 C5 122.0(7)
N3 C4 C5 120.3(7)
C6 C5 C4 119.9(7)
C6 C5 C16 120.7(7)
C4 C5 C16 119.3(7)
C7 C6 C5 118.4(7)
C7 C6 C17 120.4(7)
C5 C6 C17 121.2(7)
C6 C7 C3 117.8(7)
C6 C7 C8 123.5(7)
C3 C7 C8 118.5(7)
N1 C8 C7 109.4(5)
N1 C8 H8A 109.8
C7 C8 H8A 109.8
N1 C8 H8B 109.8
C7 C8 H8B 109.8
H8A C8 H8B 108.2
N1 C9 C10 115.0(6)
N1 C9 H9A 108.5
C10 C9 H9A 108.5
N1 C9 H9B 108.5
C10 C9 H9B 108.5
H9A C9 H9B 107.5
C11 C10 C15 114.2(7)
C11 C10 C9 122.9(7)
C15 C10 C9 122.7(8)
C10 C11 C12 123.7(8)
C10 C11 H11 118.2
C12 C11 H11 118.2
C13 C12 C11 119.6(8)
C13 C12 H12 120.2
C11 C12 H12 120.2
C14 C13 C12 118.8(8)
C14 C13 H13 120.6
C12 C13 H13 120.6
C13 C14 C15 119.7(8)
C13 C14 H14 120.1
C15 C14 H14 120.1
C10 C15 C14 124.1(8)
C10 C15 H15 118.0
C14 C15 H15 118.0
N4 C16 C5 177.0(9)
C18' C17 C18 90(2)
C18' C17 C6 137(2)
C18 C17 C6 132.2(15)
C18' C17 S1' 104(2)
C18 C17 S1' 14.0(19)
C6 C17 S1' 118.2(8)
C18' C17 S1 17(2)
C18 C17 S1 106.3(15)
C6 C17 S1 121.4(6)
S1' C17 S1 120.3(8)
C19 C18 C17 118.8(19)
C19 C18 H18 120.6
C17 C18 H18 120.6
C19 S1' C17 90.1(7)
C20 C19 C18 106.6(16)
C20 C19 S1' 121.3(10)
C18 C19 S1' 15(2)
C20 C19 H19 126.7
C18 C19 H19 126.7
S1' C19 H19 112.0
C19 C20 C18' 99(2)
C19 C20 S1 116.2(7)
C18' C20 S1 18.8(18)
C19 C20 H20 121.9
C18' C20 H20 139.0
S1 C20 H20 121.9
C2 C21 C22 129.1(7)
C2 C21 H21 115.5
C22 C21 H21 115.5
C23' C22 C23 93(3)
C23' C22 C21 133(3)
C23 C22 C21 133.4(15)
C23' C22 S2' 106(3)
C23 C22 S2' 13.2(19)
C21 C22 S2' 121.1(9)
C23' C22 S2 14(3)
C23 C22 S2 107.1(14)
C21 C22 S2 119.1(6)
S2' C22 S2 119.8(9)
C24 C23 C22 116.4(18)
C24 C23 H23 121.8
C22 C23 H23 121.8
C24 S2' C22 90.5(9)
C25 C24 C23 108.2(14)
C25 C24 S2' 121.3(11)
C23 C24 S2' 13.8(19)
C25 C24 H24 125.9
C23 C24 H24 125.9
S2' C24 H24 112.6
C24 C25 C23' 100(2)
C24 C25 S2 115.5(7)
C23' C25 S2 15(3)
C24 C25 H25 122.3
C23' C25 H25 137.5
S2 C25 H25 122.3

loop_
_geom_bond_atom_site_label_1
_geom_bond_atom_site_label_2
_geom_bond_distance
N1 C8 1.460(7)
N1 C9 1.465(6)
N1 C1 1.473(7)
N2 C4 1.326(7)
N2 C3 1.369(7)
N3 C4 1.372(7)
N3 H3A 0.8600
N3 H3B 0.8600
N4 C16 1.147(7)
S1 C20 1.659(11)
S1 C17 1.709(10)
S2 C25 1.662(11)
S2 C22 1.711(11)
C18' C20 1.37(5)
C18' C17 1.37(5)
C18' H18' 0.9300
C23' C25 1.40(7)
C23' C22 1.40(7)
C23' H23' 0.9300
C1 C2 1.528(8)
C1 H1A 0.9700
C1 H1B 0.9700
C2 C21 1.359(8)
C2 C3 1.483(8)
C3 C7 1.410(8)
C4 C5 1.425(8)
C5 C6 1.402(8)
C5 C16 1.449(9)
C6 C7 1.399(8)
C6 C17 1.498(9)
C7 C8 1.519(8)
C8 H8A 0.9700
C8 H8B 0.9700
C9 C10 1.483(8)
C9 H9A 0.9700
C9 H9B 0.9700
C10 C11 1.373(8)
C10 C15 1.375(8)
C11 C12 1.391(9)
C11 H11 0.9300
C12 C13 1.378(8)
C12 H12 0.9300
C13 C14 1.358(8)
C13 H13 0.9300
C14 C15 1.390(8)
C14 H14 0.9300
C15 H15 0.9300
C17 C18 1.38(4)
C17 S1' 1.69(2)
C18 C19 1.37(4)
C18 H18 0.9300
S1' C19 1.66(2)
C19 C20 1.350(9)
C19 H19 0.9300
C20 H20 0.9300
C21 C22 1.460(7)
C21 H21 0.9300
C22 C23 1.41(3)
C22 S2' 1.69(3)
C23 C24 1.39(3)
C23 H23 0.9300
S2' C24 1.66(3)
C24 C25 1.360(8)
C24 H24 0.9300
C25 H25 0.9300

loop_
_geom_torsion_atom_site_label_1
_geom_torsion_atom_site_label_2
_geom_torsion_atom_site_label_3
_geom_torsion_atom_site_label_4
_geom_torsion
C8 N1 C1 C2 -59.9(7)
C9 N1 C1 C2 -178.7(5)
N1 C1 C2 C21 -163.5(7)
N1 C1 C2 C3 19.5(8)
C4 N2 C3 C7 -1.7(10)
C4 N2 C3 C2 -178.7(6)
C21 C2 C3 N2 15.0(10)
C1 C2 C3 N2 -168.0(6)
C21 C2 C3 C7 -162.2(7)
C1 C2 C3 C7 14.9(9)
C3 N2 C4 N3 -176.1(6)
C3 N2 C4 C5 3.1(10)
N2 C4 C5 C6 -2.2(11)
N3 C4 C5 C6 177.0(6)
N2 C4 C5 C16 174.2(6)
N3 C4 C5 C16 -6.5(10)
C4 C5 C6 C7 -0.3(10)
C16 C5 C6 C7 -176.7(7)
C4 C5 C6 C17 -177.7(6)
C16 C5 C6 C17 5.9(11)
C5 C6 C7 C3 1.6(10)
C17 C6 C7 C3 179.1(6)
C5 C6 C7 C8 -173.0(6)
C17 C6 C7 C8 4.5(10)
N2 C3 C7 C6 -0.7(11)
C2 C3 C7 C6 176.2(6)
N2 C3 C7 C8 174.2(6)
C2 C3 C7 C8 -8.9(10)
C9 N1 C8 C7 -175.3(5)
C1 N1 C8 C7 65.5(6)
C6 C7 C8 N1 143.3(6)
C3 C7 C8 N1 -31.2(8)
C8 N1 C9 C10 167.3(6)
C1 N1 C9 C10 -74.1(7)
N1 C9 C10 C11 -47.2(10)
N1 C9 C10 C15 137.6(7)
C15 C10 C11 C12 -0.7(13)
C9 C10 C11 C12 -176.4(7)
C10 C11 C12 C13 1.3(14)
C11 C12 C13 C14 -1.4(13)
C12 C13 C14 C15 1.0(13)
C11 C10 C15 C14 0.3(12)
C9 C10 C15 C14 176.0(7)
C13 C14 C15 C10 -0.4(13)
C6 C5 C16 N4 125(17)
C4 C5 C16 N4 -51(17)
C20 C18' C17 C18 -13(4)
C20 C18' C17 C6 177.3(17)
C20 C18' C17 S1' -15(4)
C20 C18' C17 S1 145(10)
C7 C6 C17 C18' 49(3)
C5 C6 C17 C18' -134(3)
C7 C6 C17 C18 -118(2)
C5 C6 C17 C18 60(3)
C7 C6 C17 S1' -117.4(12)
C5 C6 C17 S1' 60.0(13)
C7 C6 C17 S1 59.5(9)
C5 C6 C17 S1 -123.1(7)
C20 S1 C17 C18' -23(7)
C20 S1 C17 C18 0.3(19)
C20 S1 C17 C6 -177.7(6)
C20 S1 C17 S1' -0.8(11)
C18' C17 C18 C19 7(4)
C6 C17 C18 C19 177.5(16)
S1' C17 C18 C19 176(13)
S1 C17 C18 C19 0(4)
C18' C17 S1' C19 8(2)
C18 C17 S1' C19 -3(10)
C6 C17 S1' C19 178.4(7)
S1 C17 S1' C19 1.4(14)
C17 C18 C19 C20 0(4)
C17 C18 C19 S1' -176(13)
C17 S1' C19 C20 -1.7(15)
C17 S1' C19 C18 3(9)
C18 C19 C20 C18' -7(3)
S1' C19 C20 C18' -5(2)
C18 C19 C20 S1 0(2)
S1' C19 C20 S1 1.6(14)
C17 C18' C20 C19 14(4)
C17 C18' C20 S1 -147(10)
C17 S1 C20 C19 -0.4(7)
C17 S1 C20 C18' 21(7)
C3 C2 C21 C22 175.4(6)
C1 C2 C21 C22 -1.4(12)
C25 C23' C22 C23 3(6)
C25 C23' C22 C21 176(3)
C25 C23' C22 S2' -1(6)
C25 C23' C22 S2 -177(17)
C2 C21 C22 C23' 163(4)
C2 C21 C22 C23 -27(2)
C2 C21 C22 S2' -21.0(16)
C2 C21 C22 S2 161.1(7)
C25 S2 C22 C23' 2(12)
C25 S2 C22 C23 2.2(17)
C25 S2 C22 C21 176.0(5)
C25 S2 C22 S2' -1.9(13)
C23' C22 C23 C24 -3(4)
C21 C22 C23 C24 -175.7(13)
S2' C22 C23 C24 161(14)
S2 C22 C23 C24 -3(3)
C23' C22 S2' C24 2(3)
C23 C22 S2' C24 -14(10)
C21 C22 S2' C24 -174.5(7)
S2 C22 S2' C24 3.3(17)
C22 C23 C24 C25 3(3)
C22 C23 C24 S2' -161(13)
C22 S2' C24 C25 -4.1(18)
C22 S2' C24 C23 14(10)
C23 C24 C25 C23' 0(3)
S2' C24 C25 C23' 4(3)
C23 C24 C25 S2 -0.8(19)
S2' C24 C25 S2 3.6(15)
C22 C23' C25 C24 -2(6)
C22 C23' C25 S2 177(16)
C22 S2 C25 C24 -0.9(7)
C22 S2 C25 C23' -2(11)
